data_7224737
loop_
_publ_author_name
'Sone, Eriko'
'Sato, Moeko'
'Mochizuki, Masaru'
'Kamio, Chihiro'
'Yamanishi, Katsunori'
'Kondo, Mitsuru'

_publ_section_title
;
 Cationic M2L4cages for perchlorate removal from aqueous solutions and
 preferential perchlorate incorporation in hydrophilic solutions
;
_journal_issue 26
_journal_name_full CrystEngComm
_journal_page_first 5004
_journal_paper_doi 10.1039/C6CE00267F
_journal_volume 18
_journal_year 2016
_chemical_formula_moiety 'C100 H98 Cl2 Cu2 N16 O5 S'
_chemical_formula_sum 'C100 H98 Cl2 Cu2 N16 O5 S'
_chemical_formula_weight 1834.04
_space_group_crystal_system tetragonal
_space_group_IT_number 130
_space_group_name_Hall '-P 4a 2ac'
_space_group_name_H-M_alt 'P 4/n c c'
_symmetry_space_group_name_Hall '-P 4a 2ac'
_symmetry_space_group_name_H-M 'P 4/n c c :2'
_atom_sites_solution_hydrogens geom
_atom_sites_solution_primary direct
_atom_sites_solution_secondary difmap
_audit_update_record
;
2016-02-01 deposited with the CCDC.
2016-03-28 downloaded from the CCDC.
;
_cell_angle_alpha 90.0000
_cell_angle_beta 90.0000
_cell_angle_gamma 90.0000
_cell_formula_units_Z 4
_cell_length_a 16.689(4)
_cell_length_b 16.689(4)
_cell_length_c 32.737(8)
_cell_measurement_reflns_used 8446
_cell_measurement_temperature 293
_cell_measurement_theta_max 27.57
_cell_measurement_theta_min 3.03
_cell_volume 9118(4)
_computing_cell_refinement CrystalClear
_computing_data_collection 'CrystalClear (Rigaku/MSC Inc., 2006)'
_computing_data_reduction CrystalClear
_computing_molecular_graphics 'CrystalStructure 4.1'
_computing_publication_material 'CrystalStructure 4.1 (Rigaku, 2014)'
_computing_structure_refinement 'SHELXL2013 (Sheldrick, 2008)'
_computing_structure_solution 'SHELXS97 (Sheldrick, 2008)'
_diffrn_ambient_temperature 293
_diffrn_detector_area_resol_mean 7.314
_diffrn_measured_fraction_theta_full 0.969
_diffrn_measured_fraction_theta_max 0.969
_diffrn_measurement_device_type 'Rigaku Mercury70'
_diffrn_measurement_method \w
_diffrn_radiation_type 'Mo K\a'
_diffrn_radiation_wavelength 0.71075
_diffrn_reflns_av_R_equivalents 0.1974
_diffrn_reflns_limit_h_max 20
_diffrn_reflns_limit_h_min -20
_diffrn_reflns_limit_k_max 20
_diffrn_reflns_limit_k_min -20
_diffrn_reflns_limit_l_max 36
_diffrn_reflns_limit_l_min -39
_diffrn_reflns_number 57180
_diffrn_reflns_theta_full 26.00
_diffrn_reflns_theta_max 26.00
_diffrn_reflns_theta_min 3.029
_diffrn_standards_number 0
_exptl_absorpt_coefficient_mu 0.611
_exptl_absorpt_correction_T_max 0.885
_exptl_absorpt_correction_T_min 0.551
_exptl_absorpt_correction_type multi-scan
_exptl_absorpt_process_details 'REQAB (Rigaku, 1998)'
_exptl_crystal_colour colorless
_exptl_crystal_density_diffrn 1.336
_exptl_crystal_density_method 'not measured'
_exptl_crystal_description prism
_exptl_crystal_F_000 3832.00
_exptl_crystal_size_max 0.200
_exptl_crystal_size_mid 0.200
_exptl_crystal_size_min 0.200
_refine_diff_density_max 3.30
_refine_diff_density_min -0.78
_refine_ls_extinction_method none
_refine_ls_goodness_of_fit_ref 1.387
_refine_ls_hydrogen_treatment constr
_refine_ls_number_parameters 295
_refine_ls_number_reflns 4361
_refine_ls_R_factor_gt 0.1463
_refine_ls_shift/su_max 0.001
_refine_ls_structure_factor_coef Fsqd
_refine_ls_weighting_details 'w = 1/[\s^2^(Fo^2^)+(0.1245P)^2^+0.0000P] where P=(Fo^2^+2Fc^2^)/3'
_refine_ls_weighting_scheme calc
_refine_ls_wR_factor_ref 0.3398
_reflns_number_gt 2571
_reflns_number_total 4361
_reflns_threshold_expression F^2^>2.0\s(F^2^)
_cod_data_source_file c6ce00267f1.cif
_cod_data_source_block 2a
_cod_depositor_comments 'Adding full bibliography for 7224734--7224737.cif.'
_cod_database_code 7224737
_shelxl_res_file
;
TITL Cum-bbitb-Cl-100116a
CELL  0.71075 16.68930 16.68930 32.73720 90.00000 90.00000 90.00000
ZERR  4 0.00440 0.00440 0.00830 0.00000 0.00000 0.00000
LATT 1
SYMM .50-Y,    +X,    +Z
SYMM .50-X, .50-Y,    +Z
SYMM    +Y, .50-X,    +Z
SYMM .50-X,    +Y, .50+Z
SYMM    +Y,    +X, .50+Z
SYMM    +X, .50-Y, .50+Z
SYMM .50-Y, .50-X, .50+Z
SFAC C H N O CU S CL
UNIT 400 392 64 20 8 4 8
SHEL 8.147145 0.810668
OMIT      2   2   4
OMIT      1   1   8
OMIT     11  17   1
OMIT      2   4   0
OMIT      2  12  13
OMIT      6   9  31
OMIT      3  13   7
OMIT      1  14  29
OMIT      4  10   1
OMIT      4  17  11
OMIT      1   2  22
OMIT      7   8   8
OMIT      7   8   2
OMIT      5   8   6
OMIT      4   7   2
OMIT      5  10  12
OMIT      7   8  12
OMIT      1   4  22
OMIT      8   9  12
OMIT      1   3  24
OMIT      2   4  24
OMIT      6   9   2
OMIT      2   5   2
OMIT      3   3  24
OMIT      1   5  20
OMIT      3   5   6
OMIT      8   8   0
OMIT      1   5  24
OMIT      2   2  34
OMIT      5   7   0
OMIT      3   9  12
OMIT      5   9   0
OMIT      7  15   4
OMIT      7   7  10
OMIT      5  13  29
OMIT      2  13   9
OMIT      6  10  20
OMIT      2  19   5
OMIT      1   5  28
OMIT      6   7   6
OMIT      1   6  12
OMIT      4   5  28
OMIT      9  15  21
OMIT      7   7   8
OMIT      3   6  27
OMIT      8   9   2
OMIT      3  12  15
OMIT      1  17   3
OMIT      2  11  16
OMIT      6  11   5
OMIT      1   6  26
OMIT      7   8  28
OMIT      3   4  30
OMIT      5   8  28
OMIT      3   6  15
OMIT      5   8   2
OMIT      3  18   4
OMIT      6  15  11
OMIT      6   8   1
OMIT      7  10   2
OMIT      0   5  22
OMIT      1  12  30
OMIT      1  11  15
OMIT      3   5  24
OMIT      0   2  24
OMIT      3   7  24
OMIT      6  10  10
OMIT      0   2  28
OMIT      5   7   6
OMIT      3   8   4
OMIT      7   9  10
OMIT      5   7  10
OMIT      5   9  10
OMIT      1   7  12
OMIT      8   8  10
OMIT      2   5  26
OMIT      4   5  22
OMIT      2   4  28
OMIT      6   7   8
OMIT      8   9  14
OMIT      6   9   8
OMIT      1   4  30
OMIT      3   5  20
OMIT      1   2  13
OMIT      1   6   6
OMIT      1   1  28
OMIT      1   5  14
OMIT      6   8  10
OMIT      7   8  18
OMIT      2   6  24
OMIT      3   3   6
OMIT      5   8  12
OMIT      4   7   8
OMIT      2   6  28
OMIT      3   6   5
OMIT      4   9   2
OMIT      2   2  28
OMIT      8  14   4
OMIT      6   8  20
OMIT      4   8  10
OMIT      8   9   6
OMIT      5   9  15
OMIT      6   9  16
OMIT      5   8   8
OMIT      6   7   2
OMIT      4  15   2
OMIT      3   4  26
OMIT      5   6  12
OMIT      5  11  10
OMIT      2   6   6
OMIT      6   8   0
OMIT      1   5  15
OMIT      0   9   2
L.S. 10
FMAP 2
PLAN -25
WPDB -2
HTAB
BOND $H
CONF
LIST 4
TEMP 20.1
ACTA
SIZE 0.200 0.200 0.200
DFIX 1.4730 0.0020 S1 O1
DFIX 1.4730 0.0020 O2 S1
DFIX 1.4730 0.0020 S1 O3
DFIX 1.4730 0.0020 S1 O4
DANG 2.3977 0.0040 O1 O2
DANG 2.4013 0.0040 O1 O3
DANG 2.4012 0.0040 O1 O4
DANG 2.4018 0.0040 O2 O3
DANG 2.4018 0.0040 O2 O4
DANG 2.4077 0.0040 O3 O4
WGHT    0.124500
FVAR       0.15997
CU1   5    0.250000    0.250000    0.003034    10.25000    0.04039    0.04039 =
         0.04546    0.00000    0.00000    0.00000
CU2   5    0.250000    0.250000    0.207112    10.25000    0.04402    0.04402 =
         0.04611    0.00000    0.00000    0.00000
CL1   7    0.750000    0.250000    0.000000    10.25000    0.04931    0.04931 =
         0.09670    0.00000    0.00000    0.00000
CL2   7    0.750000    0.250000    0.250000    10.25000    0.06841    0.06841 =
         0.12385    0.00000    0.00000   -0.02219
S1    6    0.246298    0.299924    0.105080    10.25000    0.09819
O1    4    0.250000    0.250000    0.068217    10.25000    0.10248
O2    4    0.250000    0.250000    0.141963    10.25000    0.11712
O3    4    0.170506    0.345274    0.105207    10.25000    0.04903
O4    4    0.314349    0.356218    0.104962    10.25000    0.07118
O5A   4    0.750000    0.250000    0.155170    10.12500    0.11559
O5B   4    0.749755    0.303037    0.158266    10.12500    0.06402
N1    3    0.368852    0.266102   -0.003994    11.00000    0.04204    0.04172 =
         0.05591    0.00067   -0.00062    0.01002
N2    3    0.492513    0.305446    0.011059    11.00000    0.03775    0.05483 =
         0.06340   -0.00900    0.00132   -0.01550
N3    3    0.365889    0.221620    0.214029    11.00000    0.05020    0.04984 =
         0.05964    0.00072   -0.00027   -0.00110
N4    3    0.494981    0.236347    0.200862    11.00000    0.04075    0.08007 =
         0.06839    0.01286   -0.00642    0.00452
C1    1    0.416434    0.299243    0.023659    11.00000    0.04187    0.07015 =
         0.04624   -0.00765   -0.00387   -0.00508
AFIX  43
H1    2    0.398828    0.316401    0.049152    11.00000   -1.20000
AFIX   0
C2    1    0.496195    0.271664   -0.027892    11.00000    0.04859    0.04839 =
         0.04184   -0.00409    0.00169    0.00119
C3    1    0.418727    0.247214   -0.036905    11.00000    0.03326    0.04801 =
         0.05973   -0.00440    0.00550    0.01111
C4    1    0.401360    0.212178   -0.074038    11.00000    0.05776    0.05712 =
         0.06568   -0.01171    0.00910    0.00105
AFIX  43
H4    2    0.350007    0.194653   -0.080505    11.00000   -1.20000
AFIX   0
C5    1    0.463758    0.204641   -0.100794    11.00000    0.07621    0.05966 =
         0.07247   -0.03057   -0.00003   -0.00061
AFIX  43
H5    2    0.454308    0.182881   -0.126499    11.00000   -1.20000
AFIX   0
C6    1    0.543553    0.229432   -0.090272    11.00000    0.06477    0.07510 =
         0.05936   -0.00003    0.02648    0.00034
AFIX  43
H6    2    0.584605    0.222937   -0.109195    11.00000   -1.20000
AFIX   0
C7    1    0.560218    0.262030   -0.053408    11.00000    0.05123    0.04556 =
         0.06425    0.00133    0.00834    0.00486
AFIX  43
H7    2    0.611878    0.276904   -0.045930    11.00000   -1.20000
AFIX   0
C8    1    0.561092    0.346113    0.031972    11.00000    0.04744    0.05901 =
         0.07100   -0.00990    0.01142   -0.01270
AFIX  23
H8A   2    0.572187    0.396534    0.018362    11.00000   -1.20000
H8B   2    0.608496    0.312768    0.029752    11.00000   -1.20000
AFIX   0
C9    1    0.543613    0.361907    0.076637    11.00000    0.04106    0.05296 =
         0.04586   -0.00128    0.00032   -0.00162
C10   1    0.557448    0.300895    0.105405    11.00000    0.05071    0.09765 =
         0.03333    0.00392    0.00249   -0.01731
C11   1    0.550543    0.320779    0.146194    11.00000    0.04442    0.08822 =
         0.06322    0.01172    0.00291   -0.01282
C12   1    0.528272    0.395873    0.158364    11.00000    0.08316    0.09087 =
         0.06108   -0.01056    0.00935   -0.04330
C13   1    0.509718    0.453907    0.129425    11.00000    0.08638    0.06933 =
         0.09132   -0.01809    0.01485   -0.01800
AFIX  43
H13   2    0.492475    0.504212    0.137914    11.00000   -1.20000
AFIX   0
C14   1    0.516627    0.437642    0.088027    11.00000    0.07710    0.07139 =
         0.05685    0.00919    0.00007   -0.01951
C15   1    0.579015    0.221418    0.093470    11.00000    0.08092    0.08409 =
         0.10760    0.01161   -0.01408    0.00748
AFIX  33
H15A  2    0.538847    0.184496    0.102760    11.00000   -1.20000
H15B  2    0.629737    0.207642    0.105386    11.00000   -1.20000
H15C  2    0.582952    0.218716    0.064247    11.00000   -1.20000
AFIX   0
C16   1    0.521152    0.422703    0.203005    11.00000    0.17020    0.20616 =
         0.05852   -0.05191    0.02505   -0.11580
AFIX  33
H16A  2    0.568124    0.406405    0.217752    11.00000   -1.20000
H16B  2    0.474666    0.398533    0.215108    11.00000   -1.20000
H16C  2    0.516208    0.479971    0.204109    11.00000   -1.20000
AFIX   0
C17   1    0.498091    0.502608    0.057985    11.00000    0.09874    0.08953 =
         0.06493    0.00821    0.00604   -0.00755
AFIX  33
H17A  2    0.547135    0.523201    0.046823    11.00000   -1.20000
H17B  2    0.469638    0.544994    0.071498    11.00000   -1.20000
H17C  2    0.465604    0.481313    0.036356    11.00000   -1.20000
AFIX   0
C18   1    0.568053    0.259665    0.179616    11.00000    0.04767    0.10545 =
         0.06951    0.02397    0.00810   -0.00779
AFIX  23
H18A  2    0.592697    0.212597    0.167603    11.00000   -1.20000
H18B  2    0.605579    0.282435    0.199038    11.00000   -1.20000
AFIX   0
C19   1    0.419197    0.242154    0.186688    11.00000    0.04765    0.07509 =
         0.05515    0.00473    0.00156    0.00496
AFIX  43
H19   2    0.406351    0.258901    0.160396    11.00000   -1.20000
AFIX   0
C20   1    0.489251    0.208642    0.240633    11.00000    0.04556    0.06473 =
         0.07208    0.01521    0.00029    0.01046
C21   1    0.407900    0.197630    0.248535    11.00000    0.05645    0.03893 =
         0.05241   -0.00094   -0.00024   -0.00216
C22   1    0.384012    0.169174    0.286063    11.00000    0.06528    0.06782 =
         0.07103    0.01464    0.01023    0.00266
AFIX  43
H22   2    0.330086    0.158868    0.290927    11.00000   -1.20000
AFIX   0
C23   1    0.437510    0.156344    0.315374    11.00000    0.07628    0.07931 =
         0.08402    0.02020   -0.00694    0.00161
AFIX  43
H23   2    0.420979    0.139114    0.341042    11.00000   -1.20000
AFIX   0
C24   1    0.520876    0.169221    0.307193    11.00000    0.07330    0.09020 =
         0.06898    0.02161   -0.01329    0.01038
AFIX  43
H24   2    0.558161    0.158570    0.327595    11.00000   -1.20000
AFIX   0
C25   1    0.546921    0.196612    0.270375    11.00000    0.05413    0.09365 =
         0.07891    0.02088   -0.00192    0.00168
AFIX  43
H25   2    0.600852    0.206756    0.265437    11.00000   -1.20000
AFIX   0
HKLF 4
 
REM  Cum-bbitb-Cl-100116a
REM R1 =  0.1463 for    2571 Fo > 4sig(Fo)  and  0.2118 for all    4361 data
REM    295 parameters refined using     10 restraints
 
END  
     
WGHT      0.1969     10.3774 

REM Instructions for potential hydrogen bonds
EQIV $1 y, -x+1/2, z
HTAB C1 S1_$1
HTAB C1 O3_$1
HTAB C1 O4
HTAB C7 Cl1
HTAB C8 Cl1
EQIV $2 -x+3/2, -y+1/2, z
HTAB C18 O5B_$2
HTAB C18 Cl2
HTAB C19 S1_$1
HTAB C19 O3_$1
HTAB C19 O4_$1
HTAB C25 Cl2

REM Highest difference peak  3.297,  deepest hole -0.776,  1-sigma level  0.118
Q1    1   0.2500  0.2500  0.1040  10.25000  0.05    3.30
Q2    1   0.1830  0.1805  0.1083  11.00000  0.05    0.78
Q3    1   0.2500  0.2500  0.4010  10.25000  0.05    0.77
Q4    1   0.7500  0.2500 -0.2067  10.50000  0.05    0.73
Q5    1   0.2500  0.2500  0.3018  10.25000  0.05    0.67
Q6    1   0.7500  0.2500 -0.0403  10.50000  0.05    0.55
Q7    1   0.2500  0.2500  0.3643  10.25000  0.05    0.40
Q8    1   0.0939  0.3368  0.0967  11.00000  0.05    0.39
Q9    1   0.7261  0.2476 -0.1480  11.00000  0.05    0.39
Q10   1   0.7483  0.2311 -0.1450  11.00000  0.05    0.39
Q11   1   0.3747  0.2019  0.2102  11.00000  0.05    0.37
Q12   1   0.5000  0.5000  0.0000  10.50000  0.05    0.35
Q13   1   0.3235  0.2517  0.1936  11.00000  0.05    0.34
Q14   1   0.7256  0.2591 -0.1028  11.00000  0.05    0.34
Q15   1   0.7540  0.2262 -0.0999  11.00000  0.05    0.33
Q16   1   0.2500  0.2500  0.2413  10.25000  0.05    0.31
Q17   1   0.3467  0.2409 -0.0017  11.00000  0.05    0.31
Q18   1   0.4622  0.2993 -0.1022  11.00000  0.05    0.31
Q19   1   0.1206  0.2130  0.2124  11.00000  0.05    0.30
Q20   1   0.5681  0.2517  0.0426  11.00000  0.05    0.30
Q21   1   0.5633  0.2895 -0.1094  11.00000  0.05    0.30
Q22   1   0.1158  0.1916  0.0061  11.00000  0.05    0.29
Q23   1   0.4821  0.2534  0.2015  11.00000  0.05    0.29
Q24   1   0.3172  0.2336  0.0805  11.00000  0.05    0.28
Q25   1   0.5271  0.4443  0.2102  11.00000  0.05    0.28
;

loop_
_symmetry_equiv_pos_site_id
_space_group_symop_operation_xyz
1 +X,+Y,+Z
2 1/2-Y,+X,+Z
3 1/2-X,1/2-Y,+Z
4 +Y,1/2-X,+Z
5 1/2-X,+Y,1/2+Z
6 +Y,+X,1/2+Z
7 +X,1/2-Y,1/2+Z
8 1/2-Y,1/2-X,1/2+Z
9 -X,-Y,-Z
10 1/2+Y,-X,-Z
11 1/2+X,1/2+Y,-Z
12 -Y,1/2+X,-Z
13 1/2+X,-Y,1/2-Z
14 -Y,-X,1/2-Z
15 -X,1/2+Y,1/2-Z
16 1/2+Y,1/2+X,1/2-Z

loop_
_atom_site_label
_atom_site_type_symbol
_atom_site_fract_x
_atom_site_fract_y
_atom_site_fract_z
_atom_site_U_iso_or_equiv
_atom_site_adp_type
_atom_site_occupancy
_atom_site_site_symmetry_multiplicity
_atom_site_calc_flag
_atom_site_refinement_flags
Cu1 Cu 0.25 0.25 0.00303(5) 0.0421(5) Uani 1 4 d .
Cu2 Cu 0.25 0.25 0.20711(6) 0.0447(5) Uani 1 4 d .
Cl1 Cl 0.75 0.25 0.0 0.0651(12) Uani 1 4 d .
Cl2 Cl 0.75 0.25 0.25 0.0869(17) Uani 1 4 d .
S1 S 0.2463(5) 0.29994(19) 0.1051(2) 0.098(4) Uiso 0.25 16 d .
O1 O 0.25 0.25 0.0682(2) 0.102(5) Uiso 1 4 d .
O2 O 0.25 0.25 0.1420(2) 0.117(6) Uiso 1 4 d .
O3 O 0.1705(9) 0.3453(8) 0.1052(3) 0.049(6) Uiso 0.25 16 d .
O4 O 0.3144(10) 0.3562(7) 0.1050(3) 0.071(8) Uiso 0.25 16 d .
O5A O 0.75 0.25 0.1552(18) 0.116(18) Uiso 0.25 8 d .
O5B O 0.750(3) 0.303(3) 0.1583(16) 0.064(12) Uiso 0.125 16 d .
N1 N 0.3689(4) 0.2661(4) -0.00399(19) 0.0466(16) Uani 1 16 d .
N2 N 0.4925(4) 0.3055(4) 0.01106(19) 0.0520(17) Uani 1 16 d .
N3 N 0.3659(4) 0.2216(4) 0.2140(2) 0.0532(17) Uani 1 16 d .
N4 N 0.4950(4) 0.2364(5) 0.2009(2) 0.063(2) Uani 1 16 d .
C1 C 0.4164(5) 0.2992(5) 0.0237(2) 0.053(2) Uani 1 16 d .
C2 C 0.4962(5) 0.2717(5) -0.0279(2) 0.0463(19) Uani 1 16 d .
C3 C 0.4187(4) 0.2472(5) -0.0369(2) 0.0470(18) Uani 1 16 d .
C4 C 0.4014(6) 0.2122(5) -0.0740(2) 0.060(2) Uani 1 16 d .
C5 C 0.4638(6) 0.2046(6) -0.1008(3) 0.069(3) Uani 1 16 d .
C6 C 0.5435(6) 0.2294(6) -0.0903(3) 0.066(3) Uani 1 16 d .
C7 C 0.5602(5) 0.2620(5) -0.0534(3) 0.054(2) Uani 1 16 d .
C8 C 0.5611(5) 0.3461(5) 0.0320(2) 0.059(2) Uani 1 16 d .
C9 C 0.5436(5) 0.3619(5) 0.0766(2) 0.0466(19) Uani 1 16 d .
C10 C 0.5575(5) 0.3009(7) 0.1054(2) 0.061(3) Uani 1 16 d .
C11 C 0.5505(5) 0.3208(7) 0.1462(3) 0.065(3) Uani 1 16 d .
C12 C 0.5283(7) 0.3959(7) 0.1584(3) 0.078(3) Uani 1 16 d .
C13 C 0.5097(6) 0.4539(7) 0.1294(3) 0.082(3) Uani 1 16 d .
C14 C 0.5166(6) 0.4376(6) 0.0880(3) 0.068(3) Uani 1 16 d .
C15 C 0.5790(7) 0.2214(7) 0.0935(3) 0.091(3) Uani 1 16 d .
C16 C 0.5212(9) 0.4227(10) 0.2030(3) 0.145(7) Uani 1 16 d .
C17 C 0.4981(7) 0.5026(6) 0.0580(3) 0.084(3) Uani 1 16 d .
C18 C 0.5681(6) 0.2597(6) 0.1796(3) 0.074(3) Uani 1 16 d .
C19 C 0.4192(5) 0.2422(6) 0.1867(3) 0.059(2) Uani 1 16 d .
C20 C 0.4893(5) 0.2086(6) 0.2406(3) 0.061(2) Uani 1 16 d .
C21 C 0.4079(5) 0.1976(5) 0.2485(2) 0.0493(19) Uani 1 16 d .
C22 C 0.3840(6) 0.1692(6) 0.2861(3) 0.068(3) Uani 1 16 d .
C23 C 0.4375(7) 0.1563(6) 0.3154(3) 0.080(3) Uani 1 16 d .
C24 C 0.5209(6) 0.1692(6) 0.3072(3) 0.077(3) Uani 1 16 d .
C25 C 0.5469(6) 0.1966(6) 0.2704(3) 0.076(3) Uani 1 16 d .
H1 H 0.39883 0.3164 0.04915 0.0633 Uiso 1 16 calc R
H4 H 0.35001 0.19465 -0.0805 0.0722 Uiso 1 16 calc R
H5 H 0.45431 0.18288 -0.1265 0.0833 Uiso 1 16 calc R
H6 H 0.58461 0.22294 -0.10919 0.0797 Uiso 1 16 calc R
H7 H 0.61188 0.2769 -0.04593 0.0644 Uiso 1 16 calc R
H8A H 0.57219 0.39653 0.01836 0.0710 Uiso 1 16 calc R
H8B H 0.6085 0.31277 0.02975 0.0710 Uiso 1 16 calc R
H13 H 0.49247 0.50421 0.13791 0.0988 Uiso 1 16 calc R
H15A H 0.53885 0.1845 0.10276 0.1090 Uiso 1 16 calc R
H15B H 0.62974 0.20764 0.10539 0.1090 Uiso 1 16 calc R
H15C H 0.58295 0.21872 0.06425 0.1090 Uiso 1 16 calc R
H16A H 0.56812 0.4064 0.21775 0.1740 Uiso 1 16 calc R
H16B H 0.47466 0.39854 0.21511 0.1740 Uiso 1 16 calc R
H16C H 0.51622 0.47997 0.20411 0.1740 Uiso 1 16 calc R
H17A H 0.54714 0.5232 0.04682 0.1013 Uiso 1 16 calc R
H17B H 0.46964 0.545 0.0715 0.1013 Uiso 1 16 calc R
H17C H 0.4656 0.48132 0.03636 0.1013 Uiso 1 16 calc R
H18A H 0.5927 0.2126 0.1676 0.0890 Uiso 1 16 calc R
H18B H 0.60558 0.28244 0.19904 0.0890 Uiso 1 16 calc R
H19 H 0.40635 0.2589 0.1604 0.0711 Uiso 1 16 calc R
H22 H 0.33008 0.15887 0.29093 0.0816 Uiso 1 16 calc R
H23 H 0.42098 0.13911 0.34104 0.0958 Uiso 1 16 calc R
H24 H 0.55816 0.15857 0.3276 0.0930 Uiso 1 16 calc R
H25 H 0.60085 0.20676 0.26544 0.0907 Uiso 1 16 calc R

loop_
_atom_site_aniso_label
_atom_site_aniso_U_11
_atom_site_aniso_U_22
_atom_site_aniso_U_33
_atom_site_aniso_U_12
_atom_site_aniso_U_13
_atom_site_aniso_U_23
Cu1 0.0404(7) 0.0404(7) 0.0455(11) 0.0000 0.0000 0.0000
Cu2 0.0440(7) 0.0440(7) 0.0461(11) 0.0000 0.0000 0.0000
Cl1 0.0493(14) 0.0493(14) 0.097(3) 0.0000 0.0000 0.0000
Cl2 0.068(2) 0.068(2) 0.124(5) -0.022(3) 0.0000 0.0000
N1 0.042(4) 0.042(4) 0.056(4) 0.010(3) -0.001(3) 0.001(3)
N2 0.038(4) 0.055(4) 0.063(4) -0.016(3) 0.001(3) -0.009(3)
N3 0.050(4) 0.050(4) 0.060(4) -0.001(3) -0.000(3) 0.001(3)
N4 0.041(4) 0.080(6) 0.068(5) 0.005(4) -0.006(3) 0.013(4)
C1 0.042(5) 0.070(6) 0.046(4) -0.005(4) -0.004(4) -0.008(4)
C2 0.049(5) 0.048(5) 0.042(4) 0.001(4) 0.002(4) -0.004(3)
C3 0.033(4) 0.048(4) 0.060(5) 0.011(4) 0.005(3) -0.004(4)
C4 0.058(6) 0.057(5) 0.066(6) 0.001(5) 0.009(4) -0.012(4)
C5 0.076(7) 0.060(6) 0.072(6) -0.001(5) -0.000(5) -0.031(5)
C6 0.065(6) 0.075(7) 0.059(6) 0.000(5) 0.026(5) -0.000(5)
C7 0.051(5) 0.046(5) 0.064(6) 0.005(4) 0.008(4) 0.001(4)
C8 0.047(5) 0.059(6) 0.071(5) -0.013(4) 0.011(4) -0.010(4)
C9 0.041(4) 0.053(5) 0.046(4) -0.002(4) 0.000(3) -0.001(4)
C10 0.051(5) 0.098(8) 0.033(4) -0.017(5) 0.002(4) 0.004(5)
C11 0.044(5) 0.088(8) 0.063(6) -0.013(5) 0.003(4) 0.012(5)
C12 0.083(8) 0.091(8) 0.061(6) -0.043(7) 0.009(5) -0.011(6)
C13 0.086(8) 0.069(7) 0.091(8) -0.018(6) 0.015(6) -0.018(6)
C14 0.077(7) 0.071(7) 0.057(6) -0.020(5) 0.000(5) 0.009(5)
C15 0.081(8) 0.084(8) 0.108(8) 0.007(7) -0.014(7) 0.012(7)
C16 0.170(14) 0.206(16) 0.059(7) -0.116(12) 0.025(7) -0.052(8)
C17 0.099(9) 0.090(8) 0.065(6) -0.008(6) 0.006(5) 0.008(5)
C18 0.048(5) 0.105(9) 0.070(6) -0.008(5) 0.008(4) 0.024(5)
C19 0.048(5) 0.075(6) 0.055(5) 0.005(5) 0.002(4) 0.005(4)
C20 0.046(5) 0.065(6) 0.072(6) 0.010(4) 0.000(4) 0.015(5)
C21 0.056(5) 0.039(4) 0.052(5) -0.002(4) -0.000(4) -0.001(4)
C22 0.065(7) 0.068(7) 0.071(6) 0.003(5) 0.010(5) 0.015(5)
C23 0.076(7) 0.079(7) 0.084(7) 0.002(6) -0.007(6) 0.020(6)
C24 0.073(7) 0.090(8) 0.069(6) 0.010(6) -0.013(5) 0.022(5)
C25 0.054(6) 0.094(8) 0.079(6) 0.002(6) -0.002(5) 0.021(6)

loop_
_atom_type_symbol
_atom_type_description
_atom_type_scat_dispersion_real
_atom_type_scat_dispersion_imag
_atom_type_scat_source
C C 0.0033 0.0016
;
International Tables for Crystallography
(Vol. C, Tables 4.2.6.8 and 6.1.1.4)
;
H H 0.0000 0.0000
;
International Tables for Crystallography
(Vol. C, Table 6.1.1.4)
;
N N 0.0061 0.0033
;
International Tables for Crystallography
(Vol. C, Tables 4.2.6.8 and 6.1.1.4)
;
O O 0.0106 0.0060
;
International Tables for Crystallography
(Vol. C, Tables 4.2.6.8 and 6.1.1.4)
;
Cu Cu 0.3201 1.2651
;
International Tables for Crystallography
(Vol. C, Tables 4.2.6.8 and 6.1.1.4)
;
S S 0.1246 0.1234
;
International Tables for Crystallography
(Vol. C, Tables 4.2.6.8 and 6.1.1.4)
;
Cl Cl 0.1484 0.1585
;
International Tables for Crystallography
(Vol. C, Tables 4.2.6.8 and 6.1.1.4)
;

loop_
_geom_angle_atom_site_label_1
_geom_angle_atom_site_label_2
_geom_angle_atom_site_label_3
_geom_angle
_geom_angle_publ_flag
_geom_angle_site_symmetry_1
_geom_angle_site_symmetry_3
O1 Cu1 N1 96.55(18) yes . .
O1 Cu1 N1 96.55(18) yes . 2_555
O1 Cu1 N1 96.55(18) yes . 3_555
O1 Cu1 N1 96.55(18) yes . 4_555
N1 Cu1 N1 89.3(2) yes . 2_555
N1 Cu1 N1 166.9(3) yes . 3_555
N1 Cu1 N1 89.3(2) yes . 4_555
N1 Cu1 N1 89.3(2) yes 2_555 3_555
N1 Cu1 N1 166.9(3) yes 2_555 4_555
N1 Cu1 N1 89.3(2) yes 3_555 4_555
O2 Cu2 N3 96.5(2) yes . .
O2 Cu2 N3 96.5(2) yes . 2_555
O2 Cu2 N3 96.5(2) yes . 3_555
O2 Cu2 N3 96.5(2) yes . 4_555
N3 Cu2 N3 89.3(3) yes . 2_555
N3 Cu2 N3 167.0(3) yes . 3_555
N3 Cu2 N3 89.3(3) yes . 4_555
N3 Cu2 N3 89.3(3) yes 2_555 3_555
N3 Cu2 N3 167.0(3) yes 2_555 4_555
N3 Cu2 N3 89.3(3) yes 3_555 4_555
S1 S1 S1 45.0(4) yes 2_555 3_555
S1 S1 S1 90.0(5) yes 2_555 4_555
S1 S1 O1 66.3(4) yes 2_555 .
S1 S1 O2 66.3(4) yes 2_555 .
S1 S1 O3 80.1(7) yes 2_555 .
S1 S1 O3 147.4(7) yes 2_555 4_555
S1 S1 O4 170.3(8) yes 2_555 .
S1 S1 O4 57.3(7) yes 2_555 2_555
S1 S1 S1 45.0(4) yes 3_555 4_555
S1 S1 O1 55.3(3) yes 3_555 .
S1 S1 O2 55.3(3) yes 3_555 .
S1 S1 O3 125.1(7) yes 3_555 .
S1 S1 O3 102.4(7) yes 3_555 4_555
S1 S1 O4 125.3(8) yes 3_555 .
S1 S1 O4 102.3(7) yes 3_555 2_555
S1 S1 O1 66.3(5) yes 4_555 .
S1 S1 O2 66.3(5) yes 4_555 .
S1 S1 O3 170.1(8) yes 4_555 .
S1 S1 O3 57.4(7) yes 4_555 4_555
S1 S1 O4 80.3(8) yes 4_555 .
S1 S1 O4 147.3(7) yes 4_555 2_555
O1 S1 O2 110.6(3) yes . .
O1 S1 O3 109.3(6) yes . .
O1 S1 O3 97.1(5) yes . 4_555
O1 S1 O4 109.1(6) yes . .
O1 S1 O4 96.8(6) yes . 2_555
O2 S1 O3 109.0(6) yes . .
O2 S1 O3 96.9(5) yes . 4_555
O2 S1 O4 109.3(6) yes . .
O2 S1 O4 97.0(6) yes . 2_555
O3 S1 O3 132.5(7) yes . 4_555
O3 S1 O4 109.5(8) yes . .
O3 S1 O4 22.9(8) yes . 2_555
O3 S1 O4 22.9(7) yes 4_555 .
O3 S1 O4 155.3(8) yes 4_555 2_555
O4 S1 O4 132.4(8) yes . 2_555
Cu1 O1 S1 145.3(2) yes . .
Cu1 O1 S1 145.3(2) yes . 2_555
Cu1 O1 S1 145.3(2) yes . 3_555
Cu1 O1 S1 145.3(2) yes . 4_555
S1 O1 S1 47.5(4) yes . 2_555
S1 O1 S1 69.4(4) yes . 3_555
S1 O1 S1 47.5(4) yes . 4_555
S1 O1 S1 47.5(4) yes 2_555 3_555
S1 O1 S1 69.4(4) yes 2_555 4_555
S1 O1 S1 47.5(4) yes 3_555 4_555
Cu2 O2 S1 145.3(3) yes . .
Cu2 O2 S1 145.3(3) yes . 2_555
Cu2 O2 S1 145.3(3) yes . 3_555
Cu2 O2 S1 145.3(3) yes . 4_555
S1 O2 S1 47.5(4) yes . 2_555
S1 O2 S1 69.4(4) yes . 3_555
S1 O2 S1 47.5(4) yes . 4_555
S1 O2 S1 47.5(4) yes 2_555 3_555
S1 O2 S1 69.4(4) yes 2_555 4_555
S1 O2 S1 47.5(4) yes 3_555 4_555
S1 O3 S1 42.5(4) yes . 2_555
S1 O3 O4 100.0(17) yes . 2_555
S1 O3 O4 57.5(15) yes 2_555 2_555
S1 O4 S1 42.4(4) yes . 4_555
S1 O4 O3 99.6(16) yes . 4_555
S1 O4 O3 57.2(14) yes 4_555 4_555
O5B O5A O5B 167(9) yes . 3_655
O5A O5B O5B 7(4) yes . 3_655
Cu1 N1 C1 124.6(5) yes . .
Cu1 N1 C3 130.1(5) yes . .
C1 N1 C3 105.3(6) yes . .
C1 N2 C2 107.0(6) yes . .
C1 N2 C8 128.3(6) yes . .
C2 N2 C8 124.6(6) yes . .
Cu2 N3 C19 121.2(6) yes . .
Cu2 N3 C21 130.3(5) yes . .
C19 N3 C21 106.8(7) yes . .
C18 N4 C19 126.9(7) yes . .
C18 N4 C20 126.6(7) yes . .
C19 N4 C20 106.4(7) yes . .
N1 C1 N2 113.0(7) yes . .
N2 C2 C3 105.8(7) yes . .
N2 C2 C7 129.9(7) yes . .
C3 C2 C7 124.3(7) yes . .
N1 C3 C2 108.9(6) yes . .
N1 C3 C4 130.5(7) yes . .
C2 C3 C4 120.5(7) yes . .
C3 C4 C5 116.3(8) yes . .
C4 C5 C6 121.8(8) yes . .
C5 C6 C7 121.4(9) yes . .
C2 C7 C6 115.6(8) yes . .
N2 C8 C9 111.9(6) yes . .
C8 C9 C10 119.3(7) yes . .
C8 C9 C14 118.6(7) yes . .
C10 C9 C14 122.1(7) yes . .
C9 C10 C11 117.4(9) yes . .
C9 C10 C15 122.1(7) yes . .
C11 C10 C15 120.6(9) yes . .
C10 C11 C12 121.7(9) yes . .
C10 C11 C18 121.2(9) yes . .
C12 C11 C18 117.2(8) yes . .
C11 C12 C13 120.1(9) yes . .
C11 C12 C16 124.5(10) yes . .
C13 C12 C16 115.4(11) yes . .
C12 C13 C14 120.7(11) yes . .
C9 C14 C13 117.8(9) yes . .
C9 C14 C17 123.3(8) yes . .
C13 C14 C17 118.9(9) yes . .
N4 C18 C11 111.2(7) yes . .
N3 C19 N4 112.5(8) yes . .
N4 C20 C21 106.6(7) yes . .
N4 C20 C25 131.5(8) yes . .
C21 C20 C25 121.8(8) yes . .
N3 C21 C20 107.6(7) yes . .
N3 C21 C22 132.8(8) yes . .
C20 C21 C22 119.6(8) yes . .
C21 C22 C23 120.4(9) yes . .
C22 C23 C24 119.6(9) yes . .
C23 C24 C25 121.7(9) yes . .
C20 C25 C24 116.7(9) yes . .
N1 C1 H1 123.525 no . .
N2 C1 H1 123.514 no . .
C3 C4 H4 121.826 no . .
C5 C4 H4 121.845 no . .
C4 C5 H5 119.120 no . .
C6 C5 H5 119.119 no . .
C5 C6 H6 119.333 no . .
C7 C6 H6 119.304 no . .
C2 C7 H7 122.193 no . .
C6 C7 H7 122.204 no . .
N2 C8 H8A 109.229 no . .
N2 C8 H8B 109.239 no . .
C9 C8 H8A 109.227 no . .
C9 C8 H8B 109.231 no . .
H8A C8 H8B 107.903 no . .
C12 C13 H13 119.627 no . .
C14 C13 H13 119.638 no . .
C10 C15 H15A 109.468 no . .
C10 C15 H15B 109.477 no . .
C10 C15 H15C 109.464 no . .
H15A C15 H15B 109.464 no . .
H15A C15 H15C 109.469 no . .
H15B C15 H15C 109.486 no . .
C12 C16 H16A 109.462 no . .
C12 C16 H16B 109.472 no . .
C12 C16 H16C 109.459 no . .
H16A C16 H16B 109.487 no . .
H16A C16 H16C 109.469 no . .
H16B C16 H16C 109.478 no . .
C14 C17 H17A 109.465 no . .
C14 C17 H17B 109.458 no . .
C14 C17 H17C 109.473 no . .
H17A C17 H17B 109.473 no . .
H17A C17 H17C 109.487 no . .
H17B C17 H17C 109.471 no . .
N4 C18 H18A 109.418 no . .
N4 C18 H18B 109.412 no . .
C11 C18 H18A 109.382 no . .
C11 C18 H18B 109.393 no . .
H18A C18 H18B 108.020 no . .
N3 C19 H19 123.730 no . .
N4 C19 H19 123.735 no . .
C21 C22 H22 119.817 no . .
C23 C22 H22 119.799 no . .
C22 C23 H23 120.215 no . .
C24 C23 H23 120.211 no . .
C23 C24 H24 119.113 no . .
C25 C24 H24 119.140 no . .
C20 C25 H25 121.619 no . .
C24 C25 H25 121.634 no . .

loop_
_geom_bond_atom_site_label_1
_geom_bond_atom_site_label_2
_geom_bond_distance
_geom_bond_publ_flag
_geom_bond_site_symmetry_2
Cu1 O1 2.134(7) yes .
Cu1 N1 2.015(7) yes .
Cu1 N1 2.015(7) yes 2_555
Cu1 N1 2.015(7) yes 3_555
Cu1 N1 2.015(7) yes 4_555
Cu2 O2 2.133(8) yes .
Cu2 N3 2.004(7) yes .
Cu2 N3 2.004(7) yes 2_555
Cu2 N3 2.004(7) yes 3_555
Cu2 N3 2.004(7) yes 4_555
S1 S1 1.182(9) yes 2_555
S1 S1 1.671(5) yes 3_555
S1 S1 1.182(9) yes 4_555
S1 O1 1.468(9) yes .
S1 O2 1.468(9) yes .
S1 O3 1.474(16) yes .
S1 O3 1.724(15) yes 4_555
S1 O4 1.474(16) yes .
S1 O4 1.728(14) yes 2_555
O3 O4 0.68(2) yes 2_555
O5A O5B 0.89(5) yes .
O5A O5B 0.89(5) yes 3_655
O5B O5B 1.77(7) yes 3_655
N1 C1 1.325(10) yes .
N1 C3 1.398(10) yes .
N2 C1 1.339(10) yes .
N2 C2 1.396(10) yes .
N2 C8 1.496(11) yes .
N3 C19 1.308(11) yes .
N3 C21 1.389(10) yes .
N4 C18 1.457(12) yes .
N4 C19 1.351(11) yes .
N4 C20 1.385(11) yes .
C2 C3 1.388(11) yes .
C2 C7 1.366(12) yes .
C3 C4 1.380(11) yes .
C4 C5 1.366(13) yes .
C5 C6 1.436(15) yes .
C6 C7 1.353(12) yes .
C8 C9 1.514(10) yes .
C9 C10 1.406(12) yes .
C9 C14 1.393(13) yes .
C10 C11 1.381(11) yes .
C10 C15 1.429(16) yes .
C11 C12 1.367(16) yes .
C11 C18 1.524(14) yes .
C12 C13 1.390(16) yes .
C12 C16 1.533(14) yes .
C13 C14 1.387(14) yes .
C14 C17 1.496(14) yes .
C20 C21 1.394(12) yes .
C20 C25 1.384(13) yes .
C21 C22 1.376(11) yes .
C22 C23 1.328(14) yes .
C23 C24 1.433(15) yes .
C24 C25 1.360(13) yes .
C1 H1 0.930 no .
C4 H4 0.930 no .
C5 H5 0.930 no .
C6 H6 0.930 no .
C7 H7 0.930 no .
C8 H8A 0.970 no .
C8 H8B 0.970 no .
C13 H13 0.930 no .
C15 H15A 0.960 no .
C15 H15B 0.960 no .
C15 H15C 0.960 no .
C16 H16A 0.960 no .
C16 H16B 0.960 no .
C16 H16C 0.960 no .
C17 H17A 0.960 no .
C17 H17B 0.960 no .
C17 H17C 0.960 no .
C18 H18A 0.970 no .
C18 H18B 0.970 no .
C19 H19 0.930 no .
C22 H22 0.930 no .
C23 H23 0.930 no .
C24 H24 0.930 no .
C25 H25 0.930 no .

loop_
_geom_contact_atom_site_label_1
_geom_contact_atom_site_label_2
_geom_contact_distance
_geom_contact_publ_flag
_geom_contact_site_symmetry_2
Cu1 C1 2.974(8) no 2_555
Cu1 C1 2.974(8) no 3_555
Cu1 C1 2.974(8) no 4_555
Cu1 C3 3.105(7) no 2_555
Cu1 C3 3.105(7) no 3_555
Cu1 C3 3.105(7) no 4_555
Cu2 C19 2.905(9) no 2_555
Cu2 C19 2.905(9) no 3_555
Cu2 C19 2.905(9) no 4_555
Cu2 C21 3.090(8) no 2_555
Cu2 C21 3.090(8) no 3_555
Cu2 C21 3.090(8) no 4_555
S1 C1 3.386(10) no 2_555
S1 C19 3.337(11) no 2_555
O1 O3 2.399(13) no 2_555
O1 O3 2.399(13) no 3_555
O1 O4 2.397(12) no 3_555
O1 O4 2.397(12) no 4_555
O1 C1 3.243(9) no .
O1 C1 3.243(9) no 2_555
O1 C1 3.243(9) no 3_555
O1 C1 3.243(9) no 4_555
O2 O3 2.395(13) no 2_555
O2 O3 2.395(13) no 3_555
O2 O4 2.401(12) no 3_555
O2 O4 2.401(12) no 4_555
O2 C19 3.184(9) no .
O2 C19 3.184(9) no 2_555
O2 C19 3.184(9) no 3_555
O2 C19 3.184(9) no 4_555
O3 C1 2.965(12) no 2_555
O3 C9 3.482(15) no 2_555
O3 C10 3.573(15) no 2_555
O3 C13 3.531(17) no 2_555
O3 C14 3.428(17) no 2_555
O3 C19 3.281(14) no 2_555
O3 C19 3.389(14) no 3_555
O4 C1 3.300(14) no .
O4 C1 3.419(14) no 2_555
O4 C19 3.025(13) no 2_555
N1 C1 3.384(10) no 4_555
N1 C3 3.377(10) no 2_555
N1 C4 3.490(11) no 2_555
N1 C7 3.581(11) no .
N2 C4 3.535(11) no .
N2 C10 3.274(9) no .
N2 C14 3.373(11) no .
N2 C15 3.366(13) no .
N3 C19 3.254(11) no 4_555
N3 C21 3.474(11) no 2_555
N3 C25 3.564(12) no .
N4 C10 3.466(10) no .
N4 C12 3.055(14) no .
N4 C16 3.141(18) no .
N4 C22 3.531(12) no .
C1 C4 3.522(11) no .
C1 C7 3.537(12) no .
C1 C9 2.934(11) no .
C1 C10 3.564(11) no .
C1 C14 3.546(13) no .
C2 C5 2.691(11) no .
C3 C4 3.587(12) no 2_555
C3 C6 2.735(12) no .
C4 C7 2.860(13) no .
C7 C8 3.128(11) no .
C8 C15 2.911(14) no .
C8 C17 2.942(14) no .
C9 C12 2.747(12) no .
C10 C13 2.788(16) no .
C11 C14 2.784(14) no .
C11 C19 2.878(13) no .
C12 C19 3.280(15) no .
C15 C18 2.897(14) no .
C16 C18 2.933(19) no .
C16 C19 3.501(18) no .
C18 C25 3.172(13) no .
C19 C22 3.523(12) no .
C19 C25 3.554(13) no .
C20 C23 2.738(13) no .
C21 C22 3.583(13) no 2_555
C21 C24 2.733(13) no .
C22 C25 2.805(14) no .
Cl2 O5A 3.10(6) no .
Cl2 O5A 3.10(6) no 14_665
Cl2 O5B 3.13(5) no .
Cl2 O5B 3.13(5) no 3_655
Cl2 O5B 3.13(5) no 14_665
Cl2 O5B 3.13(5) no 16_545
Cl2 C25 3.567(10) no .
Cl2 C25 3.567(10) no 3_655
Cl2 C25 3.567(10) no 14_665
Cl2 C25 3.567(10) no 16_545
O5A Cl2 3.10(6) no .
O5A C11 3.544(10) no .
O5A C11 3.544(10) no 3_655
O5A C15 3.53(4) no .
O5A C15 3.53(4) no 3_655
O5A C18 3.144(18) no .
O5A C18 3.144(18) no 3_655
O5B Cl2 3.13(5) no .
O5B C6 3.41(5) no 10_565
O5B C11 3.36(5) no .
O5B C15 3.58(5) no 3_655
O5B C18 3.20(5) no .
O5B C18 3.29(5) no 3_655
O5B C24 3.43(5) no 14_665
O5B C25 3.54(5) no 14_665
C5 C14 3.568(14) no 12_645
C6 O5B 3.41(5) no 12_645
C6 C9 3.508(12) no 12_645
C6 C14 3.566(14) no 12_645
C9 C6 3.508(12) no 10_565
C11 O5A 3.544(10) no .
C11 O5B 3.36(5) no .
C14 C5 3.568(14) no 10_565
C14 C6 3.566(14) no 10_565
C15 O5A 3.53(4) no .
C15 O5B 3.58(5) no 3_655
C16 C16 3.350(15) no 14_665
C18 O5A 3.144(18) no .
C18 O5B 3.20(5) no .
C18 O5B 3.29(5) no 3_655
C24 O5B 3.43(5) no 14_665
C25 Cl2 3.567(10) no .
C25 O5B 3.54(5) no 14_665
Cu1 H1 3.1108 no .
Cu1 H1 3.1108 no 2_555
Cu1 H1 3.1108 no 3_555
Cu1 H1 3.1108 no 4_555
Cu1 H4 3.3342 no .
Cu1 H4 3.3342 no 2_555
Cu1 H4 3.3342 no 3_555
Cu1 H4 3.3342 no 4_555
Cu2 H19 3.0281 no .
Cu2 H19 3.0281 no 2_555
Cu2 H19 3.0281 no 3_555
Cu2 H19 3.0281 no 4_555
Cu2 H22 3.4101 no .
Cu2 H22 3.4101 no 2_555
Cu2 H22 3.4101 no 3_555
Cu2 H22 3.4101 no 4_555
S1 H1 3.1477 no .
S1 H1 2.6779 no 2_555
S1 H19 3.2991 no .
S1 H19 2.5379 no 2_555
S1 H19 3.2764 no 3_555
O1 H1 2.7906 no .
O1 H1 2.7906 no 2_555
O1 H1 2.7906 no 3_555
O1 H1 2.7906 no 4_555
O2 H19 2.6824 no .
O2 H19 2.6824 no 2_555
O2 H19 2.6824 no 3_555
O2 H19 2.6824 no 4_555
O3 H1 2.0531 no 2_555
O3 H1 3.4622 no 3_555
O3 H15A 3.5298 no 3_555
O3 H19 2.3858 no 2_555
O3 H19 2.8163 no 3_555
O4 H1 2.4015 no .
O4 H1 2.9341 no 2_555
O4 H15A 3.0490 no 2_555
O4 H19 2.8786 no .
O4 H19 2.3428 no 2_555
N1 H1 3.3718 no 4_555
N1 H4 2.7919 no .
N1 H4 3.0591 no 2_555
N2 H7 2.7707 no .
N2 H15C 2.7213 no .
N2 H17C 3.0827 no .
N3 H16B 3.4662 no .
N3 H16B 3.3210 no 4_555
N3 H19 3.2912 no 4_555
N3 H22 2.7914 no .
N3 H22 3.1281 no 2_555
N4 H15A 3.4057 no .
N4 H16A 3.1385 no .
N4 H16B 2.7676 no .
N4 H25 2.7992 no .
C1 H8A 3.0699 no .
C1 H8B 3.2196 no .
C1 H15C 3.3608 no .
C1 H17C 3.1750 no .
C2 H1 3.0918 no .
C2 H4 3.2513 no .
C2 H6 3.1499 no .
C2 H8A 2.8712 no .
C2 H8B 2.7466 no .
C2 H15C 3.4606 no .
C3 H1 3.0629 no .
C3 H4 2.9258 no 2_555
C3 H5 3.1792 no .
C3 H7 3.2747 no .
C4 H4 2.8113 no 2_555
C4 H6 3.2726 no .
C5 H7 3.2849 no .
C6 H4 3.2973 no .
C7 H5 3.2549 no .
C7 H8A 3.2556 no .
C7 H8B 2.9628 no .
C8 H1 2.8099 no .
C8 H7 2.9251 no .
C8 H15A 3.5753 no .
C8 H15B 3.5257 no .
C8 H15C 2.4021 no .
C8 H17A 3.0043 no .
C8 H17C 2.7663 no .
C9 H1 2.6880 no .
C9 H13 3.2236 no .
C9 H15A 3.0829 no .
C9 H15B 3.0953 no .
C9 H15C 2.5113 no .
C9 H17A 2.8640 no .
C9 H17B 3.2999 no .
C9 H17C 2.7213 no .
C10 H1 3.2351 no .
C10 H8A 3.2753 no .
C10 H8B 2.6265 no .
C10 H18A 2.5814 no .
C10 H18B 3.1839 no .
C10 H19 3.1768 no .
C11 H13 3.2225 no .
C11 H15A 2.6893 no .
C11 H15B 2.6639 no .
C11 H15C 3.2233 no .
C11 H16A 2.7597 no .
C11 H16B 2.8946 no .
C11 H16C 3.3139 no .
C11 H19 2.6597 no .
C12 H18A 3.2562 no .
C12 H18B 2.6499 no .
C12 H19 3.0611 no .
C13 H16A 3.1528 no .
C13 H16B 3.0109 no .
C13 H16C 2.4859 no .
C13 H17A 3.0066 no .
C13 H17B 2.5207 no .
C13 H17C 3.1675 no .
C14 H1 3.0951 no .
C14 H8A 2.5559 no .
C14 H8B 3.2147 no .
C15 H8B 2.6302 no .
C15 H17B 3.3177 no 4_555
C15 H18A 2.4420 no .
C16 H13 2.5733 no .
C16 H18B 2.7353 no .
C17 H1 3.5335 no .
C17 H8A 2.5191 no .
C17 H13 2.6185 no .
C17 H15A 3.4352 no 2_555
C18 H15A 2.8534 no .
C18 H15B 2.7783 no .
C18 H16A 2.7488 no .
C18 H16B 3.0251 no .
C18 H19 2.7711 no .
C18 H25 2.9954 no .
C19 H15A 3.5303 no .
C19 H16B 2.9214 no .
C19 H18A 3.0030 no .
C19 H18B 3.2080 no .
C20 H16B 3.2866 no .
C20 H16B 3.5140 no 4_555
C20 H18A 2.9498 no .
C20 H18B 2.6721 no .
C20 H19 3.0849 no .
C20 H22 3.2339 no .
C20 H22 3.5959 no 2_555
C20 H24 3.1823 no .
C21 H16B 3.0806 no 4_555
C21 H19 3.0614 no .
C21 H22 2.8379 no 2_555
C21 H23 3.1893 no .
C21 H25 3.2709 no .
C22 H16B 3.3490 no 4_555
C22 H22 2.7838 no 2_555
C22 H24 3.2137 no .
C23 H22 3.4110 no 2_555
C23 H25 3.2880 no .
C24 H22 3.2331 no .
C25 H18A 3.4607 no .
C25 H18B 2.9094 no .
C25 H23 3.2695 no .
H1 H8A 3.3430 no .
H1 H8B 3.5569 no .
H1 H15C 3.5134 no .
H1 H17C 2.9988 no .
H4 H4 2.6979 no 2_555
H4 H4 2.6979 no 4_555
H4 H5 2.3101 no .
H5 H6 2.3446 no .
H6 H7 2.3037 no .
H7 H8A 2.9757 no .
H7 H8B 2.5495 no .
H8A H15C 3.3310 no .
H8A H17A 2.3478 no .
H8A H17B 3.4778 no .
H8A H17C 2.3482 no .
H8B H15A 3.4127 no .
H8B H15B 3.0555 no .
H8B H15C 1.9802 no .
H13 H15A 3.2220 no 2_555
H13 H16A 3.3302 no .
H13 H16B 3.0961 no .
H13 H16C 2.2400 no .
H13 H17A 3.1346 no .
H13 H17B 2.3098 no .
H13 H17C 3.3763 no .
H15A H17B 2.7705 no 4_555
H15A H17C 3.4529 no 4_555
H15A H18A 2.3523 no .
H15A H19 3.1611 no .
H15B H17B 3.4619 no 4_555
H15B H18A 2.1299 no .
H15B H18B 3.3347 no .
H15C H17B 3.2155 no 4_555
H15C H18A 3.3888 no .
H16A H18B 2.2463 no .
H16B H18B 2.9674 no .
H16B H19 3.1526 no .
H16B H22 3.5260 no 2_555
H18A H19 3.2133 no .
H18A H25 3.2074 no .
H18B H19 3.5791 no .
H18B H25 2.5153 no .
H22 H22 2.8633 no 2_555
H22 H22 2.8633 no 4_555
H22 H23 2.2586 no .
H23 H24 2.3538 no .
H24 H25 2.3012 no .
Cl1 H7 2.7886 no .
Cl1 H7 2.7886 no 3_655
Cl1 H7 2.7886 no 10_565
Cl1 H7 2.7886 no 12_645
Cl1 H8B 2.7609 no .
Cl1 H8B 2.7609 no 3_655
Cl1 H8B 2.7609 no 10_565
Cl1 H8B 2.7609 no 12_645
Cl1 H15C 3.5312 no .
Cl1 H15C 3.5312 no 3_655
Cl1 H15C 3.5312 no 10_565
Cl1 H15C 3.5312 no 12_645
Cl2 H18B 2.9809 no .
Cl2 H18B 2.9809 no 3_655
Cl2 H18B 2.9809 no 14_665
Cl2 H18B 2.9809 no 16_545
Cl2 H25 2.6405 no .
Cl2 H25 2.6405 no 3_655
Cl2 H25 2.6405 no 14_665
Cl2 H25 2.6405 no 16_545
O5A H6 3.1763 no 10_565
O5A H6 3.1763 no 12_645
O5A H15B 2.6803 no .
O5A H15B 2.6803 no 3_655
O5A H18A 2.7289 no .
O5A H18A 2.7289 no 3_655
O5A H18B 2.8575 no .
O5A H18B 2.8575 no 3_655
O5A H24 3.5913 no 14_665
O5A H24 3.5913 no 16_545
O5B H6 2.5095 no 10_565
O5B H15B 3.0892 no .
O5B H15B 2.6596 no 3_655
O5B H18A 3.0400 no .
O5B H18A 2.6599 no 3_655
O5B H18B 2.7729 no .
O5B H18B 3.1058 no 3_655
O5B H24 2.8145 no 14_665
O5B H25 3.0557 no 14_665
N2 H17A 3.4937 no 9_665
C2 H17A 3.5537 no 9_665
C2 H17B 3.4243 no 9_665
C3 H17A 3.4919 no 12_645
C4 H17A 3.1569 no 12_645
C5 H17A 3.1746 no 12_645
C5 H23 3.3070 no 7_554
C5 H23 3.3120 no 8_554
C6 H17A 3.5383 no 12_645
C6 H24 3.2837 no 7_554
C7 H8A 3.4461 no 12_645
C7 H8B 3.4145 no 12_645
C7 H15B 3.4945 no 10_565
C7 H17B 3.3122 no 9_665
C9 H6 3.2999 no 10_565
C10 H6 3.3608 no 10_565
C11 H6 3.4984 no 10_565
C13 H5 3.2722 no 10_565
C13 H23 3.4389 no 15_655
C14 H5 3.5407 no 10_565
C14 H6 3.5317 no 10_565
C15 H7 3.3980 no 12_645
C16 H16A 2.8662 no 14_665
C16 H16B 3.4520 no 14_665
C16 H16C 3.2070 no 14_665
C17 H8A 3.2334 no 9_665
C17 H17A 3.5392 no 9_665
C17 H17C 3.1587 no 9_665
C22 H16C 3.5842 no 15_645
C23 H5 3.3015 no 7_555
C23 H5 3.3270 no 8_555
C23 H13 3.1861 no 15_645
C23 H16C 3.1092 no 15_645
C24 H5 3.4698 no 7_555
C24 H6 3.4445 no 7_555
C24 H13 3.2960 no 15_645
C24 H16C 3.2398 no 15_645
C24 H18A 3.5426 no 16_545
C25 H25 3.3235 no 16_545
H4 H17A 3.4284 no 12_645
H4 H23 3.2178 no 8_554
H5 C13 3.2722 no 12_645
H5 C14 3.5407 no 12_645
H5 C23 3.3015 no 7_554
H5 C23 3.3270 no 8_554
H5 C24 3.4698 no 7_554
H5 H13 3.2737 no 12_645
H5 H17A 3.4752 no 12_645
H5 H22 3.3048 no 8_554
H5 H23 3.2039 no 7_554
H5 H23 2.5621 no 8_554
H5 H24 3.5019 no 7_554
H6 O5A 3.1763 no 10_565
H6 O5B 2.5095 no 12_645
H6 C9 3.2999 no 12_645
H6 C10 3.3608 no 12_645
H6 C11 3.4984 no 12_645
H6 C14 3.5317 no 12_645
H6 C24 3.4445 no 7_554
H6 H15B 3.2057 no 10_565
H6 H24 2.8961 no 7_554
H7 Cl1 2.7886 no .
H7 C15 3.3980 no 10_565
H7 H8A 3.5365 no 12_645
H7 H8B 3.1242 no 12_645
H7 H15B 2.9616 no 10_565
H7 H15C 3.0017 no 10_565
H7 H17B 3.3744 no 9_665
H8A C7 3.4461 no 10_565
H8A C17 3.2334 no 9_665
H8A H7 3.5365 no 10_565
H8A H17A 3.2115 no 9_665
H8A H17B 3.1770 no 9_665
H8A H17C 2.7862 no 9_665
H8B Cl1 2.7609 no .
H8B C7 3.4145 no 10_565
H8B H7 3.1242 no 10_565
H13 C23 3.1861 no 15_655
H13 C24 3.2960 no 15_655
H13 H5 3.2737 no 10_565
H13 H23 2.7623 no 15_655
H13 H24 2.9369 no 15_655
H15B O5A 2.6803 no .
H15B O5B 3.0892 no .
H15B O5B 2.6596 no 3_655
H15B C7 3.4945 no 12_645
H15B H6 3.2057 no 12_645
H15B H7 2.9616 no 12_645
H15B H24 3.3567 no 16_545
H15C Cl1 3.5312 no .
H15C H7 3.0017 no 12_645
H16A C16 2.8662 no 14_665
H16A H16A 2.1955 no 14_665
H16A H16B 3.0135 no 14_665
H16A H16C 2.9759 no 14_665
H16B C16 3.4520 no 14_665
H16B H16A 3.0135 no 14_665
H16B H16C 3.0969 no 14_665
H16C C16 3.2070 no 14_665
H16C C22 3.5842 no 15_655
H16C C23 3.1092 no 15_655
H16C C24 3.2398 no 15_655
H16C H16A 2.9759 no 14_665
H16C H16B 3.0969 no 14_665
H16C H16C 3.0060 no 14_665
H16C H23 3.2152 no 15_655
H16C H24 3.3916 no 15_655
H17A N2 3.4937 no 9_665
H17A C2 3.5537 no 9_665
H17A C3 3.4919 no 10_565
H17A C4 3.1569 no 10_565
H17A C5 3.1746 no 10_565
H17A C6 3.5383 no 10_565
H17A C17 3.5392 no 9_665
H17A H4 3.4284 no 10_565
H17A H5 3.4752 no 10_565
H17A H8A 3.2115 no 9_665
H17A H17A 3.5317 no 9_665
H17A H17C 2.7324 no 9_665
H17B C2 3.4243 no 9_665
H17B C7 3.3122 no 9_665
H17B H7 3.3744 no 9_665
H17B H8A 3.1770 no 9_665
H17C C17 3.1587 no 9_665
H17C H8A 2.7862 no 9_665
H17C H17A 2.7324 no 9_665
H17C H17C 2.7156 no 9_665
H18A O5A 2.7289 no .
H18A O5B 3.0400 no .
H18A O5B 2.6599 no 3_655
H18A C24 3.5426 no 16_545
H18A H24 2.8065 no 16_545
H18A H25 3.4507 no 16_545
H18B Cl2 2.9809 no .
H18B O5A 2.8575 no .
H18B O5B 2.7729 no .
H18B O5B 3.1058 no 3_655
H22 H5 3.3048 no 8_555
H23 C5 3.3070 no 7_555
H23 C5 3.3120 no 8_555
H23 C13 3.4389 no 15_645
H23 H4 3.2178 no 8_555
H23 H5 3.2039 no 7_555
H23 H5 2.5621 no 8_555
H23 H13 2.7623 no 15_645
H23 H16C 3.2152 no 15_645
H24 O5A 3.5913 no 14_665
H24 O5B 2.8145 no 14_665
H24 C6 3.2837 no 7_555
H24 H5 3.5019 no 7_555
H24 H6 2.8961 no 7_555
H24 H13 2.9369 no 15_645
H24 H15B 3.3567 no 16_545
H24 H16C 3.3916 no 15_645
H24 H18A 2.8065 no 16_545
H25 Cl2 2.6405 no .
H25 O5B 3.0557 no 14_665
H25 C25 3.3235 no 16_545
H25 H18A 3.4507 no 16_545
H25 H25 2.6964 no 16_545

loop_
_geom_torsion_atom_site_label_1
_geom_torsion_atom_site_label_2
_geom_torsion_atom_site_label_3
_geom_torsion_atom_site_label_4
_geom_torsion
_geom_torsion_publ_flag
_geom_torsion_site_symmetry_1
_geom_torsion_site_symmetry_3
_geom_torsion_site_symmetry_4
O1 Cu1 N1 C1 -23.9(4) no . . .
O1 Cu1 N1 C3 156.6(4) no . . .
N1 Cu1 O1 S1 86.52(17) no . . .
N1 Cu1 O1 S1 176.52(17) no . . 2_555
N1 Cu1 O1 S1 -93.48(17) no . . 3_555
N1 Cu1 O1 S1 -3.48(17) no . . 4_555
O1 Cu1 N1 C1 -23.9(4) no . 2_555 2_555
O1 Cu1 N1 C3 156.6(4) no . 2_555 2_555
N1 Cu1 O1 S1 -3.48(17) no 2_555 . .
N1 Cu1 O1 S1 86.52(17) no 2_555 . 2_555
N1 Cu1 O1 S1 176.52(17) no 2_555 . 3_555
N1 Cu1 O1 S1 -93.48(17) no 2_555 . 4_555
O1 Cu1 N1 C1 -23.9(4) no . 3_555 3_555
O1 Cu1 N1 C3 156.6(4) no . 3_555 3_555
N1 Cu1 O1 S1 -93.48(17) no 3_555 . .
N1 Cu1 O1 S1 -3.48(17) no 3_555 . 2_555
N1 Cu1 O1 S1 86.52(17) no 3_555 . 3_555
N1 Cu1 O1 S1 176.52(17) no 3_555 . 4_555
O1 Cu1 N1 C1 -23.9(4) no . 4_555 4_555
O1 Cu1 N1 C3 156.6(4) no . 4_555 4_555
N1 Cu1 O1 S1 176.52(17) no 4_555 . .
N1 Cu1 O1 S1 -93.48(17) no 4_555 . 2_555
N1 Cu1 O1 S1 -3.48(17) no 4_555 . 3_555
N1 Cu1 O1 S1 86.52(17) no 4_555 . 4_555
N1 Cu1 N1 C1 -120.4(5) no . 2_555 2_555
N1 Cu1 N1 C3 60.1(5) no . 2_555 2_555
N1 Cu1 N1 C1 72.6(5) no 2_555 . .
N1 Cu1 N1 C3 -106.9(5) no 2_555 . .
N1 Cu1 N1 C1 72.6(5) no . 4_555 4_555
N1 Cu1 N1 C3 -106.9(5) no . 4_555 4_555
N1 Cu1 N1 C1 -120.4(5) no 4_555 . .
N1 Cu1 N1 C3 60.1(5) no 4_555 . .
N1 Cu1 N1 C1 -120.4(5) no 2_555 3_555 3_555
N1 Cu1 N1 C3 60.1(5) no 2_555 3_555 3_555
N1 Cu1 N1 C1 72.6(5) no 3_555 2_555 2_555
N1 Cu1 N1 C3 -106.9(5) no 3_555 2_555 2_555
N1 Cu1 N1 C1 -120.4(5) no 3_555 4_555 4_555
N1 Cu1 N1 C3 60.1(5) no 3_555 4_555 4_555
N1 Cu1 N1 C1 72.6(5) no 4_555 3_555 3_555
N1 Cu1 N1 C3 -106.9(5) no 4_555 3_555 3_555
O2 Cu2 N3 C19 29.1(5) no . . .
O2 Cu2 N3 C21 -167.9(5) no . . .
N3 Cu2 O2 S1 -108.00(19) no . . .
N3 Cu2 O2 S1 162.00(19) no . . 2_555
N3 Cu2 O2 S1 72.00(19) no . . 3_555
N3 Cu2 O2 S1 -18.00(19) no . . 4_555
O2 Cu2 N3 C19 29.1(5) no . 2_555 2_555
O2 Cu2 N3 C21 -167.9(5) no . 2_555 2_555
N3 Cu2 O2 S1 -18.00(19) no 2_555 . .
N3 Cu2 O2 S1 -108.00(19) no 2_555 . 2_555
N3 Cu2 O2 S1 162.00(19) no 2_555 . 3_555
N3 Cu2 O2 S1 72.00(19) no 2_555 . 4_555
O2 Cu2 N3 C19 29.1(5) no . 3_555 3_555
O2 Cu2 N3 C21 -167.9(5) no . 3_555 3_555
N3 Cu2 O2 S1 72.00(19) no 3_555 . .
N3 Cu2 O2 S1 -18.00(19) no 3_555 . 2_555
N3 Cu2 O2 S1 -108.00(19) no 3_555 . 3_555
N3 Cu2 O2 S1 162.00(19) no 3_555 . 4_555
O2 Cu2 N3 C19 29.1(5) no . 4_555 4_555
O2 Cu2 N3 C21 -167.9(5) no . 4_555 4_555
N3 Cu2 O2 S1 162.00(19) no 4_555 . .
N3 Cu2 O2 S1 72.00(19) no 4_555 . 2_555
N3 Cu2 O2 S1 -18.00(19) no 4_555 . 3_555
N3 Cu2 O2 S1 -108.00(19) no 4_555 . 4_555
N3 Cu2 N3 C19 125.6(5) no . 2_555 2_555
N3 Cu2 N3 C21 -71.4(6) no . 2_555 2_555
N3 Cu2 N3 C19 -67.3(5) no 2_555 . .
N3 Cu2 N3 C21 95.7(6) no 2_555 . .
N3 Cu2 N3 C19 -67.3(5) no . 4_555 4_555
N3 Cu2 N3 C21 95.7(6) no . 4_555 4_555
N3 Cu2 N3 C19 125.6(5) no 4_555 . .
N3 Cu2 N3 C21 -71.4(6) no 4_555 . .
N3 Cu2 N3 C19 125.6(5) no 2_555 3_555 3_555
N3 Cu2 N3 C21 -71.4(6) no 2_555 3_555 3_555
N3 Cu2 N3 C19 -67.3(5) no 3_555 2_555 2_555
N3 Cu2 N3 C21 95.7(6) no 3_555 2_555 2_555
N3 Cu2 N3 C19 125.6(5) no 3_555 4_555 4_555
N3 Cu2 N3 C21 -71.4(6) no 3_555 4_555 4_555
N3 Cu2 N3 C19 -67.3(5) no 4_555 3_555 3_555
N3 Cu2 N3 C21 95.7(6) no 4_555 3_555 3_555
S1 S1 S1 S1 180.0(9) no 2_555 3_555 4_555
S1 S1 S1 S1 0.0(5) no 2_555 3_555 2_555
S1 S1 S1 O1 90.0(7) no 2_555 3_555 .
S1 S1 S1 O2 -90.0(7) no 2_555 3_555 .
S1 S1 S1 O3 -179.8(9) no 2_555 3_555 3_555
S1 S1 S1 O3 -0.1(6) no 2_555 3_555 2_555
S1 S1 S1 O4 0.2(7) no 2_555 3_555 3_555
S1 S1 S1 O4 179.9(8) no 2_555 3_555 4_555
S1 S1 S1 S1 0.0(3) no 3_555 2_555 3_555
S1 S1 S1 S1 0.0(6) no 3_555 2_555 4_555
S1 S1 S1 O1 -63.9(5) no 3_555 2_555 .
S1 S1 S1 O2 63.9(5) no 3_555 2_555 .
S1 S1 S1 O3 179.8(6) no 3_555 2_555 .
S1 S1 S1 O4 -179.9(7) no 3_555 2_555 2_555
S1 S1 S1 O4 -0.2(9) no 3_555 2_555 3_555
S1 S1 S1 S1 0.0(3) no 2_555 4_555 2_555
S1 S1 S1 S1 0.0(6) no 2_555 4_555 3_555
S1 S1 S1 O1 63.9(5) no 2_555 4_555 .
S1 S1 S1 O2 -63.9(5) no 2_555 4_555 .
S1 S1 S1 O3 -179.8(6) no 2_555 4_555 4_555
S1 S1 S1 O3 -0.3(14) no 2_555 4_555 3_555
S1 S1 S1 O4 179.9(7) no 2_555 4_555 .
S1 S1 S1 S1 0.0(6) no 4_555 2_555 3_555
S1 S1 S1 S1 0.0(3) no 4_555 2_555 4_555
S1 S1 S1 O1 -63.9(5) no 4_555 2_555 .
S1 S1 S1 O2 63.9(5) no 4_555 2_555 .
S1 S1 S1 O3 179.8(7) no 4_555 2_555 .
S1 S1 S1 O4 -179.9(6) no 4_555 2_555 2_555
S1 S1 S1 O4 -0.2(14) no 4_555 2_555 3_555
S1 S1 O1 Cu1 129.4(4) no 2_555 . .
S1 S1 O1 S1 -0.0(3) no 2_555 . 2_555
S1 S1 O1 S1 -50.6(4) no 2_555 . 3_555
S1 S1 O1 S1 -101.2(4) no 2_555 . 4_555
O1 S1 S1 S1 63.9(4) no . 2_555 3_555
O1 S1 S1 S1 63.9(4) no . 2_555 4_555
O1 S1 S1 O1 0.00(14) no . 2_555 .
O1 S1 S1 O2 127.8(4) no . 2_555 .
O1 S1 S1 O3 -116.3(4) no . 2_555 .
O1 S1 S1 O4 -116.0(4) no . 2_555 2_555
O1 S1 S1 O4 63.7(11) no . 2_555 3_555
S1 S1 O2 Cu2 -129.4(4) no 2_555 . .
S1 S1 O2 S1 0.0(3) no 2_555 . 2_555
S1 S1 O2 S1 50.6(4) no 2_555 . 3_555
S1 S1 O2 S1 101.1(4) no 2_555 . 4_555
O2 S1 S1 S1 -63.9(4) no . 2_555 3_555
O2 S1 S1 S1 -63.9(4) no . 2_555 4_555
O2 S1 S1 O1 -127.8(4) no . 2_555 .
O2 S1 S1 O2 -0.00(14) no . 2_555 .
O2 S1 S1 O3 115.9(4) no . 2_555 .
O2 S1 S1 O4 116.2(4) no . 2_555 2_555
O2 S1 S1 O4 -64.1(11) no . 2_555 3_555
S1 S1 O3 S1 -0.0(4) no 2_555 . 2_555
S1 S1 O3 O4 -0.7(9) no 2_555 . 2_555
O3 S1 S1 S1 -179.8(6) no . 2_555 3_555
O3 S1 S1 S1 -179.8(7) no . 2_555 4_555
O3 S1 S1 O1 116.3(5) no . 2_555 .
O3 S1 S1 O2 -115.9(5) no . 2_555 .
O3 S1 S1 O3 0.0(3) no . 2_555 .
O3 S1 S1 O4 0.3(4) no . 2_555 2_555
O3 S1 S1 O4 179.9(11) no . 2_555 3_555
S1 S1 O3 S1 0.3(12) no 2_555 4_555 4_555
S1 S1 O3 O4 179.5(14) no 2_555 4_555 .
O3 S1 S1 S1 -0.3(14) no 4_555 2_555 3_555
O3 S1 S1 S1 -0.3(10) no 4_555 2_555 4_555
O3 S1 S1 O1 -64.2(12) no 4_555 2_555 .
O3 S1 S1 O2 63.7(12) no 4_555 2_555 .
O3 S1 S1 O3 179.6(14) no 4_555 2_555 .
O3 S1 S1 O4 179.9(12) no 4_555 2_555 2_555
O3 S1 S1 O4 -0(2) no 4_555 2_555 3_555
S1 S1 O4 S1 -0.0(4) no 2_555 2_555 2_555
S1 S1 O4 O3 179.2(10) no 2_555 2_555 .
O4 S1 S1 S1 179.9(7) no 2_555 2_555 3_555
O4 S1 S1 S1 179.9(6) no 2_555 2_555 4_555
O4 S1 S1 O1 116.0(5) no 2_555 2_555 .
O4 S1 S1 O2 -116.2(5) no 2_555 2_555 .
O4 S1 S1 O3 -0.3(4) no 2_555 2_555 .
O4 S1 S1 O4 0.0(3) no 2_555 2_555 2_555
O4 S1 S1 O4 179.6(13) no 2_555 2_555 3_555
S1 S1 S1 S1 0.0(6) no 3_555 4_555 2_555
S1 S1 S1 S1 0.0(3) no 3_555 4_555 3_555
S1 S1 S1 O1 63.9(5) no 3_555 4_555 .
S1 S1 S1 O2 -63.9(5) no 3_555 4_555 .
S1 S1 S1 O3 -179.8(7) no 3_555 4_555 4_555
S1 S1 S1 O3 -0.3(9) no 3_555 4_555 3_555
S1 S1 S1 O4 179.9(6) no 3_555 4_555 .
S1 S1 S1 S1 0.0(5) no 4_555 3_555 4_555
S1 S1 S1 S1 180.0(9) no 4_555 3_555 2_555
S1 S1 S1 O1 -90.0(7) no 4_555 3_555 .
S1 S1 S1 O2 90.0(7) no 4_555 3_555 .
S1 S1 S1 O3 0.2(7) no 4_555 3_555 3_555
S1 S1 S1 O3 179.9(8) no 4_555 3_555 2_555
S1 S1 S1 O4 -179.8(9) no 4_555 3_555 3_555
S1 S1 S1 O4 -0.1(6) no 4_555 3_555 4_555
S1 S1 O1 Cu1 -180.0(5) no 3_555 . .
S1 S1 O1 S1 50.6(4) no 3_555 . 2_555
S1 S1 O1 S1 0.0(3) no 3_555 . 3_555
S1 S1 O1 S1 -50.6(4) no 3_555 . 4_555
O1 S1 S1 S1 90.0(4) no . 3_555 4_555
O1 S1 S1 S1 -90.0(4) no . 3_555 2_555
O1 S1 S1 O1 0.0 no . 3_555 .
O1 S1 S1 O2 -180.0(5) no . 3_555 .
O1 S1 S1 O3 90.2(6) no . 3_555 3_555
O1 S1 S1 O3 -90.1(4) no . 3_555 2_555
O1 S1 S1 O4 -89.8(6) no . 3_555 3_555
O1 S1 S1 O4 89.9(4) no . 3_555 4_555
S1 S1 O2 Cu2 180.0(5) no 3_555 . .
S1 S1 O2 S1 -50.6(4) no 3_555 . 2_555
S1 S1 O2 S1 -0.0(3) no 3_555 . 3_555
S1 S1 O2 S1 50.6(4) no 3_555 . 4_555
O2 S1 S1 S1 -90.0(4) no . 3_555 4_555
O2 S1 S1 S1 90.0(4) no . 3_555 2_555
O2 S1 S1 O1 180.0(5) no . 3_555 .
O2 S1 S1 O2 -0.0 no . 3_555 .
O2 S1 S1 O3 -89.8(6) no . 3_555 3_555
O2 S1 S1 O3 89.9(4) no . 3_555 2_555
O2 S1 S1 O4 90.2(6) no . 3_555 3_555
O2 S1 S1 O4 -90.1(4) no . 3_555 4_555
S1 S1 O3 S1 -0.1(5) no 3_555 . 2_555
S1 S1 O3 O4 -0.8(12) no 3_555 . 2_555
O3 S1 S1 S1 -179.8(9) no . 3_555 4_555
O3 S1 S1 S1 0.2(6) no . 3_555 2_555
O3 S1 S1 O1 90.2(7) no . 3_555 .
O3 S1 S1 O2 -89.8(7) no . 3_555 .
O3 S1 S1 O3 -179.6(6) no . 3_555 3_555
O3 S1 S1 O3 0.1(8) no . 3_555 2_555
O3 S1 S1 O4 0.4(11) no . 3_555 3_555
O3 S1 S1 O4 -179.9(6) no . 3_555 4_555
S1 S1 O3 S1 0.1(3) no 3_555 4_555 4_555
S1 S1 O3 O4 179.3(8) no 3_555 4_555 .
O3 S1 S1 S1 -0.1(4) no 4_555 3_555 4_555
O3 S1 S1 S1 179.9(6) no 4_555 3_555 2_555
O3 S1 S1 O1 -90.1(5) no 4_555 3_555 .
O3 S1 S1 O2 89.9(5) no 4_555 3_555 .
O3 S1 S1 O3 0.1(8) no 4_555 3_555 3_555
O3 S1 S1 O3 179.7(4) no 4_555 3_555 2_555
O3 S1 S1 O4 -180.0(6) no 4_555 3_555 3_555
O3 S1 S1 O4 -0.3(6) no 4_555 3_555 4_555
S1 S1 O4 S1 -0.1(5) no 3_555 . 4_555
S1 S1 O4 O3 -0.8(12) no 3_555 . 4_555
O4 S1 S1 S1 0.2(6) no . 3_555 4_555
O4 S1 S1 S1 -179.8(9) no . 3_555 2_555
O4 S1 S1 O1 -89.8(7) no . 3_555 .
O4 S1 S1 O2 90.2(7) no . 3_555 .
O4 S1 S1 O3 0.4(11) no . 3_555 3_555
O4 S1 S1 O3 -180.0(6) no . 3_555 2_555
O4 S1 S1 O4 -179.7(6) no . 3_555 3_555
O4 S1 S1 O4 0.0(8) no . 3_555 4_555
S1 S1 O4 S1 0.1(4) no 3_555 2_555 2_555
S1 S1 O4 O3 179.3(8) no 3_555 2_555 .
O4 S1 S1 S1 179.9(6) no 2_555 3_555 4_555
O4 S1 S1 S1 -0.1(4) no 2_555 3_555 2_555
O4 S1 S1 O1 89.9(5) no 2_555 3_555 .
O4 S1 S1 O2 -90.1(5) no 2_555 3_555 .
O4 S1 S1 O3 -179.9(6) no 2_555 3_555 3_555
O4 S1 S1 O3 -0.3(6) no 2_555 3_555 2_555
O4 S1 S1 O4 0.0(8) no 2_555 3_555 3_555
O4 S1 S1 O4 179.8(5) no 2_555 3_555 4_555
S1 S1 O1 Cu1 -129.4(5) no 4_555 . .
S1 S1 O1 S1 101.2(5) no 4_555 . 2_555
S1 S1 O1 S1 50.6(4) no 4_555 . 3_555
S1 S1 O1 S1 0.0(4) no 4_555 . 4_555
O1 S1 S1 S1 -63.9(4) no . 4_555 2_555
O1 S1 S1 S1 -63.9(4) no . 4_555 3_555
O1 S1 S1 O1 0.00(14) no . 4_555 .
O1 S1 S1 O2 -127.8(4) no . 4_555 .
O1 S1 S1 O3 116.3(4) no . 4_555 4_555
O1 S1 S1 O3 -64.2(11) no . 4_555 3_555
O1 S1 S1 O4 116.0(4) no . 4_555 .
S1 S1 O2 Cu2 129.4(5) no 4_555 . .
S1 S1 O2 S1 -101.1(5) no 4_555 . 2_555
S1 S1 O2 S1 -50.6(4) no 4_555 . 3_555
S1 S1 O2 S1 0.0(4) no 4_555 . 4_555
O2 S1 S1 S1 63.9(4) no . 4_555 2_555
O2 S1 S1 S1 63.9(4) no . 4_555 3_555
O2 S1 S1 O1 127.8(4) no . 4_555 .
O2 S1 S1 O2 0.00(14) no . 4_555 .
O2 S1 S1 O3 -115.9(4) no . 4_555 4_555
O2 S1 S1 O3 63.7(11) no . 4_555 3_555
O2 S1 S1 O4 -116.2(4) no . 4_555 .
S1 S1 O3 S1 0.0(4) no 4_555 4_555 4_555
S1 S1 O3 O4 179.2(10) no 4_555 4_555 .
O3 S1 S1 S1 179.8(6) no 4_555 4_555 2_555
O3 S1 S1 S1 179.8(7) no 4_555 4_555 3_555
O3 S1 S1 O1 -116.3(5) no 4_555 4_555 .
O3 S1 S1 O2 115.9(5) no 4_555 4_555 .
O3 S1 S1 O3 0.0(3) no 4_555 4_555 4_555
O3 S1 S1 O3 179.6(13) no 4_555 4_555 3_555
O3 S1 S1 O4 -0.3(4) no 4_555 4_555 .
S1 S1 O4 S1 0.0(4) no 4_555 . 4_555
S1 S1 O4 O3 -0.7(9) no 4_555 . 4_555
O4 S1 S1 S1 -179.9(7) no . 4_555 2_555
O4 S1 S1 S1 -179.9(6) no . 4_555 3_555
O4 S1 S1 O1 -116.0(5) no . 4_555 .
O4 S1 S1 O2 116.2(5) no . 4_555 .
O4 S1 S1 O3 0.3(4) no . 4_555 4_555
O4 S1 S1 O3 179.9(11) no . 4_555 3_555
O4 S1 S1 O4 0.0(3) no . 4_555 .
S1 S1 O4 S1 0.3(12) no 4_555 2_555 2_555
S1 S1 O4 O3 179.5(14) no 4_555 2_555 .
O4 S1 S1 S1 -0.2(10) no 2_555 4_555 2_555
O4 S1 S1 S1 -0.2(14) no 2_555 4_555 3_555
O4 S1 S1 O1 63.7(12) no 2_555 4_555 .
O4 S1 S1 O2 -64.1(12) no 2_555 4_555 .
O4 S1 S1 O3 179.9(12) no 2_555 4_555 4_555
O4 S1 S1 O3 -0(2) no 2_555 4_555 3_555
O4 S1 S1 O4 179.6(14) no 2_555 4_555 .
O1 S1 O2 Cu2 180.0 no . . .
O1 S1 O2 S1 -50.6(3) no . . 2_555
O1 S1 O2 S1 0.0(3) no . . 3_555
O1 S1 O2 S1 50.6(3) no . . 4_555
O2 S1 O1 Cu1 180.0 no . . .
O2 S1 O1 S1 50.6(3) no . . 2_555
O2 S1 O1 S1 -0.0(3) no . . 3_555
O2 S1 O1 S1 -50.6(3) no . . 4_555
O1 S1 O3 S1 60.4(4) no . . 2_555
O1 S1 O3 O4 59.7(9) no . . 2_555
O3 S1 O1 Cu1 60.1(9) no . . .
O3 S1 O1 S1 -69.4(7) no . . 2_555
O3 S1 O1 S1 -119.9(6) no . . 3_555
O3 S1 O1 S1 -170.5(7) no . . 4_555
O1 S1 O3 S1 -55.8(3) no . 4_555 4_555
O1 S1 O3 O4 123.4(7) no . 4_555 .
O3 S1 O1 Cu1 -79.8(7) no 4_555 . .
O3 S1 O1 S1 150.7(6) no 4_555 . 2_555
O3 S1 O1 S1 100.2(5) no 4_555 . 3_555
O3 S1 O1 S1 49.6(5) no 4_555 . 4_555
O1 S1 O4 S1 -60.6(4) no . . 4_555
O1 S1 O4 O3 -61.3(9) no . . 4_555
O4 S1 O1 Cu1 -59.7(9) no . . .
O4 S1 O1 S1 170.9(8) no . . 2_555
O4 S1 O1 S1 120.3(7) no . . 3_555
O4 S1 O1 S1 69.7(7) no . . 4_555
O1 S1 O4 S1 56.0(3) no . 2_555 2_555
O1 S1 O4 O3 -124.8(8) no . 2_555 .
O4 S1 O1 Cu1 79.8(7) no 2_555 . .
O4 S1 O1 S1 -49.6(5) no 2_555 . 2_555
O4 S1 O1 S1 -100.2(5) no 2_555 . 3_555
O4 S1 O1 S1 -150.8(6) no 2_555 . 4_555
O2 S1 O3 S1 -60.5(4) no . . 2_555
O2 S1 O3 O4 -61.2(9) no . . 2_555
O3 S1 O2 Cu2 -59.9(9) no . . .
O3 S1 O2 S1 69.5(7) no . . 2_555
O3 S1 O2 S1 120.1(6) no . . 3_555
O3 S1 O2 S1 170.7(7) no . . 4_555
O2 S1 O3 S1 56.0(3) no . 4_555 4_555
O2 S1 O3 O4 -124.7(7) no . 4_555 .
O3 S1 O2 Cu2 79.7(7) no 4_555 . .
O3 S1 O2 S1 -150.9(6) no 4_555 . 2_555
O3 S1 O2 S1 -100.3(5) no 4_555 . 3_555
O3 S1 O2 S1 -49.8(5) no 4_555 . 4_555
O2 S1 O4 S1 60.5(4) no . . 4_555
O2 S1 O4 O3 59.8(9) no . . 4_555
O4 S1 O2 Cu2 59.8(9) no . . .
O4 S1 O2 S1 -170.7(8) no . . 2_555
O4 S1 O2 S1 -120.2(7) no . . 3_555
O4 S1 O2 S1 -69.6(7) no . . 4_555
O2 S1 O4 S1 -55.8(3) no . 2_555 2_555
O2 S1 O4 O3 123.4(8) no . 2_555 .
O4 S1 O2 Cu2 -79.9(7) no 2_555 . .
O4 S1 O2 S1 49.5(5) no 2_555 . 2_555
O4 S1 O2 S1 100.1(5) no 2_555 . 3_555
O4 S1 O2 S1 150.6(6) no 2_555 . 4_555
O3 S1 O3 S1 179.7(10) no . 4_555 4_555
O3 S1 O3 O4 -1.0(11) no . 4_555 .
O3 S1 O3 S1 -179.7(10) no 4_555 . 2_555
O3 S1 O3 O4 179.6(8) no 4_555 . 2_555
O3 S1 O4 S1 179.9(8) no . . 4_555
O3 S1 O4 O3 179.2(8) no . . 4_555
O4 S1 O3 S1 179.9(8) no . . 2_555
O4 S1 O3 O4 179.2(8) no . . 2_555
O3 S1 O4 S1 -179.2(13) no . 2_555 2_555
O3 S1 O4 O3 -0.0(8) no . 2_555 .
O4 S1 O3 S1 0.7(11) no 2_555 . 2_555
O4 S1 O3 O4 0.0(7) no 2_555 . 2_555
O3 S1 O4 S1 0.7(11) no 4_555 . 4_555
O3 S1 O4 O3 -0.0(7) no 4_555 . 4_555
O4 S1 O3 S1 -179.2(12) no . 4_555 4_555
O4 S1 O3 O4 -0.0(8) no . 4_555 .
O3 S1 O4 S1 -179.8(16) no 4_555 2_555 2_555
O3 S1 O4 O3 -0.6(17) no 4_555 2_555 .
O4 S1 O3 S1 -179.9(16) no 2_555 4_555 4_555
O4 S1 O3 O4 -0.7(17) no 2_555 4_555 .
O4 S1 O4 S1 179.8(10) no . 2_555 2_555
O4 S1 O4 O3 -1.0(11) no . 2_555 .
O4 S1 O4 S1 -179.7(10) no 2_555 . 4_555
O4 S1 O4 O3 179.6(8) no 2_555 . 4_555
S1 O3 O4 S1 0.5(9) no . 2_555 2_555
S1 O3 O4 S1 0.0(3) no . 2_555 .
S1 O3 O4 S1 -0.0(3) no 2_555 2_555 2_555
S1 O3 O4 S1 -0.5(9) no 2_555 2_555 .
Cu1 N1 C1 N2 -177.9(4) no . . .
Cu1 N1 C3 C2 178.5(4) no . . .
Cu1 N1 C3 C4 -0.0(12) no . . .
C1 N1 C3 C2 -1.1(8) no . . .
C1 N1 C3 C4 -179.6(7) no . . .
C3 N1 C1 N2 1.7(8) no . . .
C1 N2 C2 C3 0.8(8) no . . .
C1 N2 C2 C7 -178.7(7) no . . .
C2 N2 C1 N1 -1.6(9) no . . .
C1 N2 C8 C9 16.6(11) no . . .
C8 N2 C1 N1 173.7(7) no . . .
C2 N2 C8 C9 -168.8(6) no . . .
C8 N2 C2 C3 -174.8(6) no . . .
C8 N2 C2 C7 5.7(12) no . . .
Cu2 N3 C19 N4 164.4(5) no . . .
Cu2 N3 C21 C20 -162.2(4) no . . .
Cu2 N3 C21 C22 16.2(12) no . . .
C19 N3 C21 C20 2.6(8) no . . .
C19 N3 C21 C22 -179.0(8) no . . .
C21 N3 C19 N4 -2.2(9) no . . .
C18 N4 C19 N3 -175.4(8) no . . .
C19 N4 C18 C11 22.1(12) no . . .
C18 N4 C20 C21 177.1(8) no . . .
C18 N4 C20 C25 1.0(15) no . . .
C20 N4 C18 C11 -153.5(8) no . . .
C19 N4 C20 C21 0.9(9) no . . .
C19 N4 C20 C25 -175.3(9) no . . .
C20 N4 C19 N3 0.8(10) no . . .
N2 C2 C3 N1 0.2(8) no . . .
N2 C2 C3 C4 178.8(6) no . . .
N2 C2 C7 C6 -177.6(7) no . . .
C3 C2 C7 C6 3.0(11) no . . .
C7 C2 C3 N1 179.7(7) no . . .
C7 C2 C3 C4 -1.6(12) no . . .
N1 C3 C4 C5 177.4(7) no . . .
C2 C3 C4 C5 -1.0(11) no . . .
C3 C4 C5 C6 2.0(13) no . . .
C4 C5 C6 C7 -0.6(14) no . . .
C5 C6 C7 C2 -1.9(12) no . . .
N2 C8 C9 C10 84.4(8) no . . .
N2 C8 C9 C14 -97.6(8) no . . .
C8 C9 C10 C11 172.0(6) no . . .
C8 C9 C10 C15 -7.1(12) no . . .
C8 C9 C14 C13 -172.8(7) no . . .
C8 C9 C14 C17 4.7(12) no . . .
C10 C9 C14 C13 5.2(13) no . . .
C10 C9 C14 C17 -177.3(7) no . . .
C14 C9 C10 C11 -5.9(12) no . . .
C14 C9 C10 C15 175.0(7) no . . .
C9 C10 C11 C12 2.4(12) no . . .
C9 C10 C11 C18 -177.2(7) no . . .
C15 C10 C11 C12 -178.5(8) no . . .
C15 C10 C11 C18 1.9(13) no . . .
C10 C11 C12 C13 1.8(15) no . . .
C10 C11 C12 C16 -178.6(8) no . . .
C10 C11 C18 N4 -110.6(9) no . . .
C12 C11 C18 N4 69.8(11) no . . .
C18 C11 C12 C13 -178.6(8) no . . .
C18 C11 C12 C16 1.0(14) no . . .
C11 C12 C13 C14 -2.6(16) no . . .
C16 C12 C13 C14 177.7(9) no . . .
C12 C13 C14 C9 -0.8(15) no . . .
C12 C13 C14 C17 -178.4(9) no . . .
N4 C20 C21 N3 -2.2(9) no . . .
N4 C20 C21 C22 179.2(6) no . . .
N4 C20 C25 C24 179.1(8) no . . .
C21 C20 C25 C24 3.5(14) no . . .
C25 C20 C21 N3 174.4(8) no . . .
C25 C20 C21 C22 -4.2(13) no . . .
N3 C21 C22 C23 -174.6(7) no . . .
C20 C21 C22 C23 3.7(12) no . . .
C21 C22 C23 C24 -2.5(14) no . . .
C22 C23 C24 C25 1.9(15) no . . .
C23 C24 C25 C20 -2.3(14) no . . .
